data_2231310
loop_
_publ_author_name
'Pourayoubi, Mehrdad'
'Saneei, Anahid'

_publ_section_title
;
 <i>N</i>-[Bis(morpholin-4-yl)phosphinoyl]-2-chloro-2,2-difluoroacetamide
;
_journal_coeditor_code SJ5185
_journal_issue 8
_journal_name_full 'Acta Crystallographica Section E'
_journal_page_first o2201
_journal_paper_doi 10.1107/S1600536811030194
_journal_volume 67
_journal_year 2011
_chemical_formula_iupac 'C10 H17 Cl F2 N3 O4 P'
_chemical_formula_moiety 'C10 H17 Cl F2 N3 O4 P'
_chemical_formula_sum 'C10 H17 Cl F2 N3 O4 P'
_chemical_formula_weight 347.69
_chemical_name_common
;
Bis(4-morpholin-4-yl)phosphinic (chlorodifluoroacetyl)amide
;
_chemical_name_systematic
;
<i>N</i>-[bis(morpholin-4-yl)phosphinoyl]-2-chloro-2,2-difluoroacetamide
;
_space_group_IT_number 2
_symmetry_cell_setting triclinic
_symmetry_space_group_name_Hall '-P 1'
_symmetry_space_group_name_H-M 'P -1'
_atom_sites_solution_hydrogens geom
_atom_sites_solution_primary direct
_atom_sites_solution_secondary difmap
_audit_creation_method SHELXL-97
_cell_angle_alpha 70.605(3)
_cell_angle_beta 89.562(3)
_cell_angle_gamma 82.155(3)
_cell_formula_units_Z 4
_cell_length_a 7.6460(11)
_cell_length_b 12.5507(18)
_cell_length_c 16.477(2)
_cell_measurement_reflns_used 2709
_cell_measurement_temperature 100(2)
_cell_measurement_theta_max 25.03
_cell_measurement_theta_min 2.62
_cell_volume 1476.3(4)
_computing_cell_refinement 'SAINT (Bruker, 2005)'
_computing_data_collection 'APEX2 (Bruker, 2005)'
_computing_data_reduction 'SAINT (Bruker, 2005)'
_computing_molecular_graphics 'SHELXTL  (Sheldrick, 2008)'
_computing_publication_material 'SHELXTL  (Sheldrick, 2008)'
_computing_structure_refinement 'SHELXTL  (Sheldrick, 2008)'
_computing_structure_solution 'SHELXTL  (Sheldrick, 2008)'
_diffrn_ambient_temperature 100(2)
_diffrn_measured_fraction_theta_full 0.994
_diffrn_measured_fraction_theta_max 0.994
_diffrn_measurement_device_type 'Bruker APEXII CCD area-detector'
_diffrn_measurement_method '\f and \w'
_diffrn_radiation_monochromator graphite
_diffrn_radiation_source 'fine-focus sealed tube'
_diffrn_radiation_type MoK\a
_diffrn_radiation_wavelength 0.71073
_diffrn_reflns_av_R_equivalents 0.0463
_diffrn_reflns_av_sigmaI/netI 0.0726
_diffrn_reflns_limit_h_max 9
_diffrn_reflns_limit_h_min -9
_diffrn_reflns_limit_k_max 16
_diffrn_reflns_limit_k_min -16
_diffrn_reflns_limit_l_max 21
_diffrn_reflns_limit_l_min -21
_diffrn_reflns_number 15034
_diffrn_reflns_theta_full 27.00
_diffrn_reflns_theta_max 27.00
_diffrn_reflns_theta_min 1.31
_exptl_absorpt_coefficient_mu 0.408
_exptl_absorpt_correction_T_max 0.9192
_exptl_absorpt_correction_T_min 0.8874
_exptl_absorpt_correction_type multi-scan
_exptl_absorpt_process_details '(SADABS; Bruker, 2005)'
_exptl_crystal_colour colorless
_exptl_crystal_density_diffrn 1.564
_exptl_crystal_density_method 'not measured'
_exptl_crystal_description prism
_exptl_crystal_F_000 720
_exptl_crystal_size_max 0.30
_exptl_crystal_size_mid 0.23
_exptl_crystal_size_min 0.21
_refine_diff_density_max 1.029
_refine_diff_density_min -0.402
_refine_ls_extinction_method none
_refine_ls_goodness_of_fit_ref 0.988
_refine_ls_hydrogen_treatment constr
_refine_ls_matrix_type full
_refine_ls_number_parameters 490
_refine_ls_number_reflns 6398
_refine_ls_number_restraints 0
_refine_ls_restrained_S_all 0.988
_refine_ls_R_factor_all 0.1000
_refine_ls_R_factor_gt 0.0649
_refine_ls_shift/su_max 0.000
_refine_ls_shift/su_mean 0.000
_refine_ls_structure_factor_coef Fsqd
_refine_ls_weighting_details 'calc w=1/[\s^2^(Fo^2^)+(0.0993P)^2^] where P=(Fo^2^+2Fc^2^)/3'
_refine_ls_weighting_scheme calc
_refine_ls_wR_factor_gt 0.1573
_refine_ls_wR_factor_ref 0.1718
_reflns_number_gt 4124
_reflns_number_total 6398
_reflns_threshold_expression I>2\s(I)
_cod_data_source_file sj5185.cif
_cod_data_source_block I
_cod_database_code 2231310
_cod_database_fobs_code 2231310

loop_
_symmetry_equiv_pos_as_xyz
'x, y, z'
'-x, -y, -z'

loop_
_atom_site_type_symbol
_atom_site_label
_atom_site_fract_x
_atom_site_fract_y
_atom_site_fract_z
_atom_site_U_iso_or_equiv
_atom_site_adp_type
_atom_site_calc_flag
_atom_site_refinement_flags
_atom_site_occupancy
_atom_site_symmetry_multiplicity
_atom_site_disorder_assembly
_atom_site_disorder_group
Cl Cl1 0.64061(15) 0.51615(9) 0.20802(6) 0.0404(3) Uani d . 1 1 . .
P P1 0.97314(14) 0.31136(8) 0.04189(6) 0.0270(2) Uani d . 1 1 . .
F F1 0.3883(3) 0.4651(2) 0.13511(16) 0.0449(6) Uani d . 1 1 . .
F F2 0.5485(3) 0.57780(18) 0.04940(13) 0.0323(5) Uani d . 1 1 . .
O O1 0.6257(4) 0.2874(2) 0.14390(17) 0.0395(7) Uani d . 1 1 A .
O O2 1.0847(3) 0.3817(2) -0.02205(18) 0.0332(6) Uani d . 1 1 A .
N N1 0.8158(4) 0.4049(2) 0.06533(19) 0.0249(7) Uani d . 1 1 A .
H H1N 0.8315 0.4788 0.0454 0.030 Uiso d R 1 1 . .
C C1 0.5553(5) 0.4848(3) 0.1202(2) 0.0298(9) Uani d . 1 1 A .
C C2 0.6707(5) 0.3800(3) 0.1106(2) 0.0266(8) Uani d . 1 1 . .
O O3' 0.715(3) 0.0970(17) -0.0749(16) 0.039(2) Uani d P 0.766(7) 1 A 1
N N2' 0.8984(8) 0.2232(7) 0.0034(6) 0.0246(15) Uani d P 0.766(7) 1 A 1
C C3' 0.8327(8) 0.1183(4) 0.0565(3) 0.0311(13) Uani d P 0.766(7) 1 A 1
H H3'A 0.8026 0.1234 0.1137 0.037 Uiso calc PR 0.766(7) 1 A 1
H H3'B 0.9251 0.0518 0.0648 0.037 Uiso calc PR 0.766(7) 1 A 1
C C4' 0.6695(10) 0.1036(6) 0.0114(5) 0.0399(18) Uani d P 0.766(7) 1 A 1
H H4'A 0.6241 0.0329 0.0464 0.048 Uiso calc PR 0.766(7) 1 A 1
H H4'B 0.5758 0.1689 0.0050 0.048 Uiso calc PR 0.766(7) 1 A 1
C C5' 0.7650(11) 0.2044(8) -0.1253(6) 0.037(2) Uani d P 0.766(7) 1 A 1
H H5'A 0.6674 0.2663 -0.1282 0.044 Uiso calc PR 0.766(7) 1 A 1
H H5'B 0.7878 0.2050 -0.1846 0.044 Uiso calc PR 0.766(7) 1 A 1
C C6' 0.9302(7) 0.2243(4) -0.0849(3) 0.0227(12) Uani d P 0.766(7) 1 A 1
H H6'A 1.0288 0.1639 -0.0841 0.027 Uiso calc PR 0.766(7) 1 A 1
H H6'B 0.9643 0.2988 -0.1198 0.027 Uiso calc PR 0.766(7) 1 A 1
O O3 0.687(10) 0.114(6) -0.083(6) 0.039(2) Uani d P 0.234(7) 1 A 2
N N2 0.846(4) 0.241(3) -0.001(2) 0.0246(15) Uani d P 0.234(7) 1 A 2
C C3 0.717(3) 0.1595(15) 0.0368(11) 0.0311(13) Uani d P 0.234(7) 1 A 2
H H3A 0.7391 0.1272 0.1000 0.037 Uiso calc PR 0.234(7) 1 A 2
H H3B 0.5959 0.2016 0.0254 0.037 Uiso calc PR 0.234(7) 1 A 2
C C4 0.731(4) 0.067(2) 0.0019(16) 0.040(4) Uani d P 0.234(7) 1 A 2
H H4A 0.8527 0.0261 0.0108 0.048 Uiso calc PR 0.234(7) 1 A 2
H H4B 0.6493 0.0128 0.0309 0.048 Uiso calc PR 0.234(7) 1 A 2
C C5 0.836(4) 0.181(2) -0.126(2) 0.038(7) Uani d P 0.234(7) 1 A 2
H H5A 0.9528 0.1334 -0.1076 0.046 Uiso calc PR 0.234(7) 1 A 2
H H5B 0.8219 0.2049 -0.1893 0.046 Uiso calc PR 0.234(7) 1 A 2
C C6 0.821(3) 0.2784(15) -0.0976(11) 0.034(4) Uani d P 0.234(7) 1 A 2
H H6A 0.7028 0.3240 -0.1155 0.040 Uiso calc PR 0.234(7) 1 A 2
H H6B 0.9110 0.3270 -0.1250 0.040 Uiso calc PR 0.234(7) 1 A 2
O O4' 1.2491(14) 0.0934(9) 0.2886(5) 0.0339(16) Uani d P 0.639(10) 1 A 1
N N3' 1.0762(11) 0.2376(7) 0.1321(5) 0.0185(15) Uani d P 0.639(10) 1 A 1
C C7' 1.0972(9) 0.2777(6) 0.2052(4) 0.0247(16) Uani d P 0.639(10) 1 A 1
H H7'A 0.9951 0.3354 0.2055 0.030 Uiso calc PR 0.639(10) 1 A 1
H H7'B 1.2058 0.3140 0.1995 0.030 Uiso calc PR 0.639(10) 1 A 1
C C8' 1.1086(10) 0.1794(6) 0.2872(4) 0.0268(16) Uani d P 0.639(10) 1 A 1
H H8'A 1.1255 0.2066 0.3362 0.032 Uiso calc PR 0.639(10) 1 A 1
H H8'B 0.9962 0.1470 0.2945 0.032 Uiso calc PR 0.639(10) 1 A 1
C C9' 1.2313(11) 0.0521(7) 0.2174(5) 0.0350(18) Uani d P 0.639(10) 1 A 1
H H9'A 1.1214 0.0173 0.2222 0.042 Uiso calc PR 0.639(10) 1 A 1
H H9'B 1.3323 -0.0074 0.2195 0.042 Uiso calc PR 0.639(10) 1 A 1
C C10' 1.2261(9) 0.1505(6) 0.1317(4) 0.0270(16) Uani d P 0.639(10) 1 A 1
H H10G 1.3380 0.1834 0.1251 0.032 Uiso calc PR 0.639(10) 1 A 1
H H10E 1.2107 0.1224 0.0830 0.032 Uiso calc PR 0.639(10) 1 A 1
O O4 1.293(3) 0.1013(19) 0.2677(10) 0.0339(16) Uani d P 0.361(10) 1 A 2
N N3 1.019(2) 0.2110(13) 0.1428(11) 0.027(3) Uani d P 0.361(10) 1 A 2
C C7 1.0145(17) 0.2283(11) 0.2273(7) 0.029(3) Uani d P 0.361(10) 1 A 2
H H7A 0.9450 0.1734 0.2669 0.035 Uiso calc PR 0.361(10) 1 A 2
H H7B 0.9556 0.3063 0.2202 0.035 Uiso calc PR 0.361(10) 1 A 2
C C8 1.201(2) 0.2118(11) 0.2661(7) 0.031(3) Uani d P 0.361(10) 1 A 2
H H8A 1.2658 0.2735 0.2311 0.037 Uiso calc PR 0.361(10) 1 A 2
H H8B 1.1955 0.2150 0.3253 0.037 Uiso calc PR 0.361(10) 1 A 2
C C9 1.309(2) 0.0981(12) 0.1852(10) 0.041(4) Uani d P 0.361(10) 1 A 2
H H9A 1.3821 0.0260 0.1867 0.050 Uiso calc PR 0.361(10) 1 A 2
H H9B 1.3695 0.1622 0.1503 0.050 Uiso calc PR 0.361(10) 1 A 2
C C10 1.139(2) 0.1062(11) 0.1458(8) 0.041(4) Uani d P 0.361(10) 1 A 2
H H10C 1.0830 0.0387 0.1784 0.050 Uiso calc PR 0.361(10) 1 A 2
H H10D 1.1541 0.1050 0.0864 0.050 Uiso calc PR 0.361(10) 1 A 2
Cl Cl1A 0.85569(15) 0.48941(9) 0.71485(6) 0.0406(3) Uani d . 1 1 . .
P P1A 0.51464(13) 0.69026(8) 0.44889(6) 0.0247(2) Uani d . 1 1 . .
F F1A 0.9510(3) 0.43046(19) 0.58641(14) 0.0340(5) Uani d . 1 1 . .
F F2A 1.1040(3) 0.5467(2) 0.61364(16) 0.0484(7) Uani d . 1 1 . .
O O1A 0.8595(4) 0.7212(2) 0.53451(17) 0.0372(7) Uani d . 1 1 B .
O O2A 0.4069(3) 0.6174(2) 0.42301(16) 0.0282(6) Uani d . 1 1 B .
N N1A 0.6740(4) 0.5999(2) 0.51829(18) 0.0242(7) Uani d . 1 1 B .
H H1NA 0.6824 0.5238 0.5440 0.029 Uiso d R 1 1 . .
C C1A 0.9396(5) 0.5230(3) 0.6101(2) 0.0295(8) Uani d . 1 1 B .
C C2A 0.8199(5) 0.6264(3) 0.5487(2) 0.0278(8) Uani d . 1 1 . .
O O3A' 0.8020(9) 0.8854(9) 0.2277(7) 0.0401(17) Uani d P 0.807(6) 1 B 1
N N2A' 0.5859(6) 0.7791(5) 0.3641(4) 0.0215(11) Uani d P 0.807(6) 1 B 1
C C3A' 0.6568(7) 0.8826(4) 0.3614(3) 0.0229(10) Uani d P 0.807(6) 1 B 1
H H3AC 0.6799 0.8813 0.4208 0.027 Uiso calc PR 0.807(6) 1 B 1
H H3AD 0.5695 0.9505 0.3323 0.027 Uiso calc PR 0.807(6) 1 B 1
C C4A' 0.8264(8) 0.8900(5) 0.3135(3) 0.0331(13) Uani d P 0.807(6) 1 B 1
H H4AC 0.8701 0.9623 0.3093 0.040 Uiso calc PR 0.807(6) 1 B 1
H H4AD 0.9170 0.8262 0.3462 0.040 Uiso calc PR 0.807(6) 1 B 1
C C5A' 0.7448(8) 0.7800(5) 0.2351(3) 0.0351(13) Uani d P 0.807(6) 1 B 1
H H5AC 0.8364 0.7169 0.2679 0.042 Uiso calc PR 0.807(6) 1 B 1
H H5AD 0.7313 0.7749 0.1768 0.042 Uiso calc PR 0.807(6) 1 B 1
C C6A' 0.5719(8) 0.7657(4) 0.2795(3) 0.0244(11) Uani d P 0.807(6) 1 B 1
H H6AC 0.4766 0.8233 0.2438 0.029 Uiso calc PR 0.807(6) 1 B 1
H H6AD 0.5413 0.6890 0.2864 0.029 Uiso calc PR 0.807(6) 1 B 1
O O3A 0.756(5) 0.902(4) 0.217(3) 0.0401(17) Uani d P 0.193(6) 1 B 2
N N2A 0.645(3) 0.763(3) 0.367(2) 0.0215(11) Uani d P 0.193(6) 1 B 2
C C3A 0.758(3) 0.8515(17) 0.3631(13) 0.0229(10) Uani d P 0.193(6) 1 B 2
H H3AA 0.7308 0.8819 0.4108 0.027 Uiso calc PR 0.193(6) 1 B 2
H H3AB 0.8839 0.8166 0.3706 0.027 Uiso calc PR 0.193(6) 1 B 2
C C4A 0.732(4) 0.942(2) 0.2832(16) 0.040(4) Uani d P 0.193(6) 1 B 2
H H4AA 0.6105 0.9838 0.2789 0.048 Uiso calc PR 0.193(6) 1 B 2
H H4AB 0.8159 0.9969 0.2803 0.048 Uiso calc PR 0.193(6) 1 B 2
C C5A 0.661(4) 0.822(2) 0.2113(15) 0.0351(13) Uani d P 0.193(6) 1 B 2
H H5AA 0.7028 0.7951 0.1632 0.042 Uiso calc PR 0.193(6) 1 B 2
H H5AB 0.5350 0.8545 0.1990 0.042 Uiso calc PR 0.193(6) 1 B 2
C C6A 0.679(3) 0.726(2) 0.2906(13) 0.031(5) Uani d P 0.193(6) 1 B 2
H H6AA 0.8004 0.6839 0.2966 0.037 Uiso calc PR 0.193(6) 1 B 2
H H6AB 0.5954 0.6734 0.2885 0.037 Uiso calc PR 0.193(6) 1 B 2
O O4A 0.2244(4) 0.9125(2) 0.58234(17) 0.0350(6) Uani d . 1 1 . .
N N3A 0.4219(4) 0.7723(3) 0.50114(19) 0.0303(7) Uani d . 1 1 B .
C C7A 0.3976(6) 0.7325(3) 0.5954(2) 0.0386(10) Uani d . 1 1 . .
H H7AA 0.2944 0.6907 0.6085 0.046 Uiso calc R 1 1 B .
H H7AB 0.5034 0.6797 0.6254 0.046 Uiso calc R 1 1 . .
C C8A 0.3700(6) 0.8304(4) 0.6258(2) 0.0390(10) Uani d . 1 1 B .
H H8AA 0.3495 0.8031 0.6883 0.047 Uiso calc R 1 1 . .
H H8AB 0.4784 0.8672 0.6173 0.047 Uiso calc R 1 1 . .
C C9A 0.2413(6) 0.9509(4) 0.4929(3) 0.0401(10) Uani d . 1 1 B .
H H9AA 0.3445 0.9926 0.4788 0.048 Uiso calc R 1 1 . .
H H9AB 0.1347 1.0049 0.4652 0.048 Uiso calc R 1 1 . .
C C10A 0.2637(6) 0.8563(4) 0.4576(3) 0.0389(10) Uani d . 1 1 . .
H H10A 0.2800 0.8865 0.3948 0.047 Uiso calc R 1 1 B .
H H10B 0.1568 0.8180 0.4673 0.047 Uiso calc R 1 1 . .

loop_
_atom_site_aniso_label
_atom_site_aniso_U_11
_atom_site_aniso_U_22
_atom_site_aniso_U_33
_atom_site_aniso_U_12
_atom_site_aniso_U_13
_atom_site_aniso_U_23
Cl1 0.0494(6) 0.0469(6) 0.0286(5) 0.0007(5) -0.0053(4) -0.0201(5)
P1 0.0368(6) 0.0219(5) 0.0251(5) -0.0013(4) -0.0059(4) -0.0127(4)
F1 0.0254(12) 0.0656(17) 0.0439(14) -0.0116(12) 0.0083(11) -0.0165(13)
F2 0.0274(11) 0.0381(12) 0.0266(11) 0.0003(10) -0.0006(9) -0.0066(10)
O1 0.0531(19) 0.0408(17) 0.0268(14) -0.0212(14) 0.0034(13) -0.0084(13)
O2 0.0292(14) 0.0298(14) 0.0494(17) -0.0043(11) 0.0028(12) -0.0248(13)
N1 0.0253(16) 0.0234(15) 0.0273(16) -0.0049(13) 0.0003(13) -0.0095(13)
C1 0.025(2) 0.042(2) 0.0214(18) -0.0113(17) 0.0012(15) -0.0064(17)
C2 0.031(2) 0.032(2) 0.0149(16) -0.0071(16) -0.0038(15) -0.0047(15)
O3' 0.040(7) 0.042(7) 0.048(6) -0.014(4) -0.002(5) -0.029(5)
N2' 0.034(5) 0.021(3) 0.0191(19) -0.008(3) 0.002(3) -0.006(2)
C3' 0.051(4) 0.022(3) 0.022(2) -0.011(2) 0.011(2) -0.007(2)
C4' 0.046(4) 0.044(4) 0.049(4) -0.026(3) 0.020(3) -0.034(3)
C5' 0.035(5) 0.054(6) 0.030(3) -0.004(4) -0.005(4) -0.027(4)
C6' 0.035(3) 0.022(3) 0.013(2) -0.008(2) 0.004(2) -0.0084(19)
O3 0.040(7) 0.042(7) 0.048(6) -0.014(4) -0.002(5) -0.029(5)
N2 0.034(5) 0.021(3) 0.0191(19) -0.008(3) 0.002(3) -0.006(2)
C3 0.051(4) 0.022(3) 0.022(2) -0.011(2) 0.011(2) -0.007(2)
C4 0.049(11) 0.043(11) 0.039(9) -0.020(9) 0.005(8) -0.022(8)
C5 0.043(17) 0.020(11) 0.035(11) 0.004(11) 0.001(13) 0.011(9)
C6 0.047(12) 0.029(9) 0.027(9) 0.005(9) 0.010(8) -0.017(8)
O4' 0.050(6) 0.033(2) 0.014(4) 0.012(3) 0.002(3) -0.009(3)
N3' 0.025(4) 0.017(4) 0.017(3) -0.002(3) -0.002(3) -0.010(3)
C7' 0.031(4) 0.027(3) 0.022(3) -0.005(3) -0.002(3) -0.016(3)
C8' 0.027(4) 0.027(3) 0.026(3) -0.004(3) 0.002(3) -0.009(3)
C9' 0.044(4) 0.031(4) 0.026(4) 0.007(3) -0.004(3) -0.009(3)
C10' 0.027(4) 0.030(4) 0.029(3) -0.009(3) 0.004(3) -0.015(3)
O4 0.050(6) 0.033(2) 0.014(4) 0.012(3) 0.002(3) -0.009(3)
N3 0.039(10) 0.019(7) 0.025(6) -0.006(5) 0.001(6) -0.009(5)
C7 0.039(7) 0.029(6) 0.021(5) -0.008(6) 0.005(5) -0.010(5)
C8 0.041(8) 0.035(7) 0.023(6) -0.004(6) 0.001(5) -0.017(5)
C9 0.065(10) 0.025(7) 0.034(8) 0.010(7) 0.001(7) -0.016(6)
C10 0.065(10) 0.024(6) 0.036(7) -0.001(7) 0.014(7) -0.012(5)
Cl1A 0.0519(6) 0.0464(6) 0.0207(5) -0.0006(5) 0.0053(4) -0.0099(4)
P1A 0.0385(6) 0.0177(4) 0.0185(4) -0.0072(4) 0.0021(4) -0.0055(4)
F1A 0.0323(12) 0.0418(13) 0.0320(12) -0.0009(10) -0.0004(10) -0.0194(11)
F2A 0.0290(13) 0.0733(18) 0.0486(15) -0.0176(13) -0.0010(11) -0.0239(14)
O1A 0.0517(18) 0.0369(16) 0.0308(15) -0.0258(14) 0.0055(13) -0.0142(13)
O2A 0.0353(15) 0.0225(13) 0.0263(13) -0.0053(11) -0.0022(11) -0.0070(11)
N1A 0.0311(17) 0.0195(15) 0.0232(15) -0.0081(13) 0.0020(13) -0.0069(12)
C1A 0.026(2) 0.042(2) 0.0267(19) -0.0108(17) 0.0042(15) -0.0183(18)
C2A 0.036(2) 0.034(2) 0.0195(17) -0.0134(17) 0.0067(15) -0.0132(16)
O3A' 0.048(5) 0.040(4) 0.037(3) -0.018(3) 0.022(3) -0.014(3)
N2A' 0.027(3) 0.022(2) 0.0202(16) -0.008(3) 0.004(3) -0.0104(17)
C3A' 0.026(3) 0.021(2) 0.022(2) -0.005(2) 0.002(2) -0.0072(18)
C4A' 0.032(3) 0.034(3) 0.034(3) -0.016(2) 0.009(2) -0.008(2)
C5A' 0.045(4) 0.035(3) 0.026(3) -0.006(3) 0.012(2) -0.010(2)
C6A' 0.032(3) 0.020(2) 0.020(2) 0.001(2) 0.001(2) -0.0064(18)
O3A 0.048(5) 0.040(4) 0.037(3) -0.018(3) 0.022(3) -0.014(3)
N2A 0.027(3) 0.022(2) 0.0202(16) -0.008(3) 0.004(3) -0.0104(17)
C3A 0.026(3) 0.021(2) 0.022(2) -0.005(2) 0.002(2) -0.0072(18)
C4A 0.049(11) 0.043(11) 0.039(9) -0.020(9) 0.005(8) -0.022(8)
C5A 0.045(4) 0.035(3) 0.026(3) -0.006(3) 0.012(2) -0.010(2)
C6A 0.028(12) 0.044(13) 0.022(10) -0.002(11) 0.012(9) -0.015(10)
O4A 0.0404(16) 0.0337(15) 0.0293(14) -0.0037(13) 0.0061(12) -0.0090(12)
N3A 0.047(2) 0.0214(15) 0.0187(15) 0.0015(14) -0.0018(14) -0.0041(13)
C7A 0.054(3) 0.034(2) 0.024(2) -0.007(2) 0.0035(18) -0.0046(17)
C8A 0.047(3) 0.044(2) 0.0223(19) -0.001(2) 0.0075(18) -0.0086(18)
C9A 0.033(2) 0.049(3) 0.031(2) 0.0049(19) 0.0033(18) -0.009(2)
C10A 0.041(2) 0.038(2) 0.033(2) -0.0036(19) -0.0034(18) -0.0075(19)

loop_
_atom_type_symbol
_atom_type_description
_atom_type_scat_dispersion_real
_atom_type_scat_dispersion_imag
_atom_type_scat_source
C C 0.0033 0.0016 'International Tables Vol C Tables 4.2.6.8 and 6.1.1.4'
H H 0.0000 0.0000 'International Tables Vol C Tables 4.2.6.8 and 6.1.1.4'
N N 0.0061 0.0033 'International Tables Vol C Tables 4.2.6.8 and 6.1.1.4'
O O 0.0106 0.0060 'International Tables Vol C Tables 4.2.6.8 and 6.1.1.4'
F F 0.0171 0.0103 'International Tables Vol C Tables 4.2.6.8 and 6.1.1.4'
P P 0.1023 0.0942 'International Tables Vol C Tables 4.2.6.8 and 6.1.1.4'
Cl Cl 0.1484 0.1585 'International Tables Vol C Tables 4.2.6.8 and 6.1.1.4'

loop_
_geom_angle_atom_site_label_1
_geom_angle_atom_site_label_2
_geom_angle_atom_site_label_3
_geom_angle
O2 P1 N3' 113.8(3)
O2 P1 N2' 109.4(3)
N3' P1 N2' 107.4(4)
O2 P1 N1 105.94(15)
N3' P1 N1 105.6(3)
N2' P1 N1 114.9(2)
O2 P1 N2 113.0(12)
N3' P1 N2 116.1(11)
N1 P1 N2 100.7(9)
O2 P1 N3 132.9(5)
N2' P1 N3 93.5(6)
N1 P1 N3 100.2(6)
N2 P1 N3 99.4(13)
C2 N1 P1 126.8(3)
C2 N1 H1N 116.8
P1 N1 H1N 116.3
F1 C1 F2 106.4(3)
F1 C1 C2 110.9(3)
F2 C1 C2 113.0(3)
F1 C1 Cl1 108.9(3)
F2 C1 Cl1 108.6(3)
C2 C1 Cl1 109.0(3)
O1 C2 N1 127.8(4)
O1 C2 C1 118.6(3)
N1 C2 C1 113.6(3)
C5' O3' C4' 107.6(15)
C3' N2' C6' 112.1(6)
C3' N2' P1 123.9(6)
C6' N2' P1 122.4(6)
N2' C3' C4' 108.9(5)
N2' C3' H3'A 109.9
C4' C3' H3'A 109.9
N2' C3' H3'B 109.9
C4' C3' H3'B 109.9
H3'A C3' H3'B 108.3
O3' C4' C3' 109.6(9)
O3' C4' H4'A 109.8
C3' C4' H4'A 109.8
O3' C4' H4'B 109.8
C3' C4' H4'B 109.8
H4'A C4' H4'B 108.2
O3' C5' C6' 109.7(10)
O3' C5' H5'A 109.7
C6' C5' H5'A 109.7
O3' C5' H5'B 109.7
C6' C5' H5'B 109.7
H5'A C5' H5'B 108.2
N2' C6' C5' 110.3(5)
N2' C6' H6'A 109.6
C5' C6' H6'A 109.6
N2' C6' H6'B 109.6
C5' C6' H6'B 109.6
H6'A C6' H6'B 108.1
C4 O3 C5 107(5)
C3 N2 C6 107(2)
C3 N2 P1 133(2)
C6 N2 P1 119(2)
C4 C3 N2 112(2)
C4 C3 H3A 109.1
N2 C3 H3A 109.1
C4 C3 H3B 109.1
N2 C3 H3B 109.1
H3A C3 H3B 107.9
O3 C4 C3 107(4)
O3 C4 H4A 110.2
C3 C4 H4A 110.2
O3 C4 H4B 110.2
C3 C4 H4B 110.2
H4A C4 H4B 108.5
C6 C5 O3 106(4)
C6 C5 H5A 110.6
O3 C5 H5A 110.6
C6 C5 H5B 110.6
O3 C5 H5B 110.6
H5A C5 H5B 108.8
C5 C6 N2 110(2)
C5 C6 H6A 109.6
N2 C6 H6A 109.6
C5 C6 H6B 109.6
N2 C6 H6B 109.6
H6A C6 H6B 108.1
C8' O4' C9' 111.2(8)
C7' N3' C10' 110.2(6)
C7' N3' P1 125.4(6)
C10' N3' P1 118.1(6)
N3' C7' C8' 109.6(5)
N3' C7' H7'A 109.8
C8' C7' H7'A 109.8
N3' C7' H7'B 109.8
C8' C7' H7'B 109.8
H7'A C7' H7'B 108.2
O4' C8' C7' 111.8(6)
O4' C8' H8'A 109.3
C7' C8' H8'A 109.3
O4' C8' H8'B 109.3
C7' C8' H8'B 109.3
H8'A C8' H8'B 107.9
O4' C9' C10' 110.2(7)
O4' C9' H9'A 109.6
C10' C9' H9'A 109.6
O4' C9' H9'B 109.6
C10' C9' H9'B 109.6
H9'A C9' H9'B 108.1
N3' C10' C9' 107.8(6)
N3' C10' H10G 110.2
C9' C10' H10G 110.2
N3' C10' H10E 110.2
C9' C10' H10E 110.2
H10G C10' H10E 108.5
C9 O4 C8 110.2(15)
C7 N3 C10 111.6(13)
C7 N3 P1 128.5(12)
C10 N3 P1 115.6(11)
N3 C7 C8 111.0(10)
N3 C7 H7A 109.4
C8 C7 H7A 109.4
N3 C7 H7B 109.4
C8 C7 H7B 109.4
H7A C7 H7B 108.0
O4 C8 C7 109.0(13)
O4 C8 H8A 109.9
C7 C8 H8A 109.9
O4 C8 H8B 109.9
C7 C8 H8B 109.9
H8A C8 H8B 108.3
O4 C9 C10 110.9(15)
O4 C9 H9A 109.5
C10 C9 H9A 109.5
O4 C9 H9B 109.5
C10 C9 H9B 109.5
H9A C9 H9B 108.0
C9 C10 N3 113.1(12)
C9 C10 H10C 109.0
N3 C10 H10C 109.0
C9 C10 H10D 109.0
N3 C10 H10D 109.0
H10C C10 H10D 107.8
O2A P1A N2A' 109.5(2)
O2A P1A N3A 118.81(17)
N2A' P1A N3A 103.5(2)
O2A P1A N1A 105.77(14)
N2A' P1A N1A 115.0(2)
N3A P1A N1A 104.59(15)
O2A P1A N2A 113.4(11)
N3A P1A N2A 111.7(10)
N1A P1A N2A 100.1(9)
C2A N1A P1A 127.4(3)
C2A N1A H1NA 103.5
P1A N1A H1NA 129.1
F1A C1A F2A 106.9(3)
F1A C1A C2A 113.2(3)
F2A C1A C2A 110.6(3)
F1A C1A Cl1A 108.5(3)
F2A C1A Cl1A 108.4(3)
C2A C1A Cl1A 109.0(3)
O1A C2A N1A 126.8(4)
O1A C2A C1A 119.1(3)
N1A C2A C1A 114.1(3)
C5A' O3A' C4A' 108.4(7)
C3A' N2A' C6A' 113.4(5)
C3A' N2A' P1A 125.1(4)
C6A' N2A' P1A 121.3(4)
N2A' C3A' C4A' 109.8(4)
N2A' C3A' H3AC 109.7
C4A' C3A' H3AC 109.7
N2A' C3A' H3AD 109.7
C4A' C3A' H3AD 109.7
H3AC C3A' H3AD 108.2
O3A' C4A' C3A' 111.9(5)
O3A' C4A' H4AC 109.2
C3A' C4A' H4AC 109.2
O3A' C4A' H4AD 109.2
C3A' C4A' H4AD 109.2
H4AC C4A' H4AD 107.9
O3A' C5A' C6A' 112.7(5)
O3A' C5A' H5AC 109.1
C6A' C5A' H5AC 109.1
O3A' C5A' H5AD 109.1
C6A' C5A' H5AD 109.1
H5AC C5A' H5AD 107.8
N2A' C6A' C5A' 110.1(4)
N2A' C6A' H6AC 109.7
C5A' C6A' H6AC 109.7
N2A' C6A' H6AD 109.7
C5A' C6A' H6AD 109.7
H6AC C6A' H6AD 108.2
C4A O3A C5A 119(4)
C3A N2A C6A 108(2)
C3A N2A P1A 131(2)
C6A N2A P1A 120(2)
C4A C3A N2A 111(2)
C4A C3A H3AA 109.4
N2A C3A H3AA 109.4
C4A C3A H3AB 109.4
N2A C3A H3AB 109.4
H3AA C3A H3AB 108.0
O3A C4A C3A 111(3)
O3A C4A H4AA 109.5
C3A C4A H4AA 109.5
O3A C4A H4AB 109.5
C3A C4A H4AB 109.5
H4AA C4A H4AB 108.1
O3A C5A C6A 111(3)
O3A C5A H5AA 109.5
C6A C5A H5AA 109.5
O3A C5A H5AB 109.5
C6A C5A H5AB 109.5
H5AA C5A H5AB 108.1
C5A C6A N2A 112(2)
C5A C6A H6AA 109.2
N2A C6A H6AA 109.2
C5A C6A H6AB 109.2
N2A C6A H6AB 109.2
H6AA C6A H6AB 107.9
C9A O4A C8A 112.0(3)
C7A N3A C10A 108.6(3)
C7A N3A P1A 123.9(3)
C10A N3A P1A 116.7(2)
C8A C7A N3A 109.7(3)
C8A C7A H7AA 109.7
N3A C7A H7AA 109.7
C8A C7A H7AB 109.7
N3A C7A H7AB 109.7
H7AA C7A H7AB 108.2
O4A C8A C7A 112.7(4)
O4A C8A H8AA 109.1
C7A C8A H8AA 109.1
O4A C8A H8AB 109.1
C7A C8A H8AB 109.1
H8AA C8A H8AB 107.8
O4A C9A C10A 112.2(4)
O4A C9A H9AA 109.2
C10A C9A H9AA 109.2
O4A C9A H9AB 109.2
C10A C9A H9AB 109.2
H9AA C9A H9AB 107.9
C9A C10A N3A 109.5(3)
C9A C10A H10A 109.8
N3A C10A H10A 109.8
C9A C10A H10B 109.8
N3A C10A H10B 109.8
H10A C10A H10B 108.2

loop_
_geom_bond_atom_site_label_1
_geom_bond_atom_site_label_2
_geom_bond_distance
Cl1 C1 1.771(4)
P1 O2 1.480(3)
P1 N3' 1.610(9)
P1 N2' 1.612(9)
P1 N1 1.698(3)
P1 N2 1.70(4)
P1 N3 1.723(16)
F1 C1 1.338(4)
F2 C1 1.344(4)
O1 C2 1.205(4)
N1 C2 1.346(5)
N1 H1N 0.8999
C1 C2 1.534(6)
O3' C5' 1.43(3)
O3' C4' 1.49(3)
N2' C3' 1.469(10)
N2' C6' 1.469(10)
C3' C4' 1.520(9)
C3' H3'A 0.9900
C3' H3'B 0.9900
C4' H4'A 0.9900
C4' H4'B 0.9900
C5' C6' 1.520(10)
C5' H5'A 0.9900
C5' H5'B 0.9900
C6' H6'A 0.9900
C6' H6'B 0.9900
O3 C4 1.35(9)
O3 C5 1.54(10)
N2 C3 1.50(4)
N2 C6 1.51(4)
C3 C4 1.44(3)
C3 H3A 0.9900
C3 H3B 0.9900
C4 H4A 0.9900
C4 H4B 0.9900
C5 C6 1.44(4)
C5 H5A 0.9900
C5 H5B 0.9900
C6 H6A 0.9900
C6 H6B 0.9900
O4' C8' 1.409(11)
O4' C9' 1.446(12)
N3' C7' 1.469(10)
N3' C10' 1.474(11)
C7' C8' 1.491(10)
C7' H7'A 0.9900
C7' H7'B 0.9900
C8' H8'A 0.9900
C8' H8'B 0.9900
C9' C10' 1.534(11)
C9' H9'A 0.9900
C9' H9'B 0.9900
C10' H10G 0.9900
C10' H10E 0.9900
O4 C9 1.38(2)
O4 C8 1.46(2)
N3 C7 1.48(2)
N3 C10 1.48(2)
C7 C8 1.53(2)
C7 H7A 0.9900
C7 H7B 0.9900
C8 H8A 0.9900
C8 H8B 0.9900
C9 C10 1.44(2)
C9 H9A 0.9900
C9 H9B 0.9900
C10 H10C 0.9900
C10 H10D 0.9900
Cl1A C1A 1.773(4)
P1A O2A 1.471(3)
P1A N2A' 1.616(6)
P1A N3A 1.639(3)
P1A N1A 1.692(3)
P1A N2A 1.75(3)
F1A C1A 1.334(4)
F2A C1A 1.337(4)
O1A C2A 1.215(4)
N1A C2A 1.351(5)
N1A H1NA 0.8998
C1A C2A 1.538(6)
O3A' C5A' 1.416(12)
O3A' C4A' 1.448(12)
N2A' C3A' 1.462(7)
N2A' C6A' 1.466(8)
C3A' C4A' 1.511(7)
C3A' H3AC 0.9900
C3A' H3AD 0.9900
C4A' H4AC 0.9900
C4A' H4AD 0.9900
C5A' C6A' 1.510(8)
C5A' H5AC 0.9900
C5A' H5AD 0.9900
C6A' H6AC 0.9900
C6A' H6AD 0.9900
O3A C4A 1.35(6)
O3A C5A 1.35(6)
N2A C3A 1.49(4)
N2A C6A 1.49(4)
C3A C4A 1.42(3)
C3A H3AA 0.9900
C3A H3AB 0.9900
C4A H4AA 0.9900
C4A H4AB 0.9900
C5A C6A 1.44(3)
C5A H5AA 0.9900
C5A H5AB 0.9900
C6A H6AA 0.9900
C6A H6AB 0.9900
O4A C9A 1.401(5)
O4A C8A 1.423(5)
N3A C7A 1.484(5)
N3A C10A 1.500(5)
C7A C8A 1.463(6)
C7A H7AA 0.9900
C7A H7AB 0.9900
C8A H8AA 0.9900
C8A H8AB 0.9900
C9A C10A 1.476(6)
C9A H9AA 0.9900
C9A H9AB 0.9900
C10A H10A 0.9900
C10A H10B 0.9900

loop_
_geom_hbond_atom_site_label_D
_geom_hbond_atom_site_label_H
_geom_hbond_atom_site_label_A
_geom_hbond_site_symmetry_A
_geom_hbond_distance_DH
_geom_hbond_distance_HA
_geom_hbond_distance_DA
_geom_hbond_angle_DHA
_geom_hbond_publ_flag
N1 H1N O2 2_765 0.90 1.87 2.746(4) 166 y
N1A H1NA O2A 2_666 0.90 1.89 2.731(4) 154 y

loop_
_geom_torsion_atom_site_label_1
_geom_torsion_atom_site_label_2
_geom_torsion_atom_site_label_3
_geom_torsion_atom_site_label_4
_geom_torsion
O2 P1 N1 C2 169.6(3)
N3' P1 N1 C2 -69.4(4)
N2' P1 N1 C2 48.7(5)
N2 P1 N1 C2 51.7(13)
N3 P1 N1 C2 -50.0(6)
P1 N1 C2 O1 1.1(5)
P1 N1 C2 C1 179.9(2)
F1 C1 C2 O1 -24.5(5)
F2 C1 C2 O1 -143.8(3)
Cl1 C1 C2 O1 95.3(3)
F1 C1 C2 N1 156.5(3)
F2 C1 C2 N1 37.2(4)
Cl1 C1 C2 N1 -83.6(3)
O2 P1 N2' C3' 159.7(4)
N3' P1 N2' C3' 35.7(6)
N1 P1 N2' C3' -81.3(5)
N2 P1 N2' C3' -93(6)
N3 P1 N2' C3' 21.6(7)
O2 P1 N2' C6' -4.5(5)
N3' P1 N2' C6' -128.5(5)
N1 P1 N2' C6' 114.4(4)
N2 P1 N2' C6' 103(6)
N3 P1 N2' C6' -142.6(7)
C6' N2' C3' C4' -54.5(6)
P1 N2' C3' C4' 139.8(5)
C5' O3' C4' C3' -64.5(11)
N2' C3' C4' O3' 59.1(10)
C4' O3' C5' C6' 63.6(12)
C3' N2' C6' C5' 54.4(7)
P1 N2' C6' C5' -139.7(6)
O3' C5' C6' N2' -59.2(12)
O2 P1 N2 C3 179(2)
N3' P1 N2 C3 45(3)
N2' P1 N2 C3 100(7)
N1 P1 N2 C3 -69(2)
N3 P1 N2 C3 34(3)
O2 P1 N2 C6 -16(2)
N3' P1 N2 C6 -150.0(15)
N2' P1 N2 C6 -94(6)
N1 P1 N2 C6 96.7(18)
N3 P1 N2 C6 -160.9(18)
C6 N2 C3 C4 53(3)
P1 N2 C3 C4 -140(2)
C5 O3 C4 C3 70(5)
N2 C3 C4 O3 -63(5)
C4 O3 C5 C6 -71(5)
O3 C5 C6 N2 61(4)
C3 N2 C6 C5 -54(3)
P1 N2 C6 C5 137(2)
O2 P1 N3' C7' 87.1(7)
N2' P1 N3' C7' -151.7(6)
N1 P1 N3' C7' -28.7(7)
N2 P1 N3' C7' -139.2(12)
N3 P1 N3' C7' -105(3)
O2 P1 N3' C10' -62.4(6)
N2' P1 N3' C10' 58.9(6)
N1 P1 N3' C10' -178.1(5)
N2 P1 N3' C10' 71.3(12)
N3 P1 N3' C10' 105(3)
C10' N3' C7' C8' -58.6(8)
P1 N3' C7' C8' 150.0(7)
C9' O4' C8' C7' -58.1(9)
N3' C7' C8' O4' 57.7(9)
C8' O4' C9' C10' 58.5(9)
C7' N3' C10' C9' 58.8(7)
P1 N3' C10' C9' -147.4(6)
O4' C9' C10' N3' -58.3(8)
O2 P1 N3 C7 90.5(14)
N3' P1 N3 C7 75(2)
N2' P1 N3 C7 -148.8(13)
N1 P1 N3 C7 -32.7(13)
N2 P1 N3 C7 -135.5(15)
O2 P1 N3 C10 -63.9(13)
N3' P1 N3 C10 -79(2)
N2' P1 N3 C10 56.8(11)
N1 P1 N3 C10 172.8(10)
N2 P1 N3 C10 70.0(14)
C10 N3 C7 C8 46.6(15)
P1 N3 C7 C8 -108.7(15)
C9 O4 C8 C7 62.3(19)
N3 C7 C8 O4 -53.1(15)
C8 O4 C9 C10 -65(2)
O4 C9 C10 N3 58(2)
C7 N3 C10 C9 -48.7(17)
P1 N3 C10 C9 110.0(15)
O2A P1A N1A C2A 168.7(3)
N2A' P1A N1A C2A 47.8(4)
N3A P1A N1A C2A -65.1(3)
N2A P1A N1A C2A 50.6(11)
P1A N1A C2A O1A 3.5(5)
P1A N1A C2A C1A -179.1(2)
F1A C1A C2A O1A -144.0(3)
F2A C1A C2A O1A -24.0(5)
Cl1A C1A C2A O1A 95.1(4)
F1A C1A C2A N1A 38.4(4)
F2A C1A C2A N1A 158.4(3)
Cl1A C1A C2A N1A -82.5(3)
O2A P1A N2A' C3A' 163.3(4)
N3A P1A N2A' C3A' 35.6(4)
N1A P1A N2A' C3A' -77.9(4)
N2A P1A N2A' C3A' -89(5)
O2A P1A N2A' C6A' -12.1(4)
N3A P1A N2A' C6A' -139.8(4)
N1A P1A N2A' C6A' 106.7(4)
N2A P1A N2A' C6A' 96(5)
C6A' N2A' C3A' C4A' -51.0(6)
P1A N2A' C3A' C4A' 133.3(4)
C5A' O3A' C4A' C3A' -60.7(6)
N2A' C3A' C4A' O3A' 55.9(7)
C4A' O3A' C5A' C6A' 60.5(6)
C3A' N2A' C6A' C5A' 50.5(5)
P1A N2A' C6A' C5A' -133.6(4)
O3A' C5A' C6A' N2A' -55.7(7)
O2A P1A N2A C3A 174(2)
N2A' P1A N2A C3A 96(5)
N3A P1A N2A C3A 36(3)
N1A P1A N2A C3A -74(2)
O2A P1A N2A C6A -17(2)
N2A' P1A N2A C6A -95(5)
N3A P1A N2A C6A -154.5(17)
N1A P1A N2A C6A 95(2)
C6A N2A C3A C4A 55(3)
P1A N2A C3A C4A -135(2)
C5A O3A C4A C3A 55(4)
N2A C3A C4A O3A -55(3)
C4A O3A C5A C6A -53(4)
O3A C5A C6A N2A 50(3)
C3A N2A C6A C5A -53(3)
P1A N2A C6A C5A 136(2)
O2A P1A N3A C7A 82.6(4)
N2A' P1A N3A C7A -155.8(4)
N1A P1A N3A C7A -35.0(4)
N2A P1A N3A C7A -142.4(10)
O2A P1A N3A C10A -57.6(3)
N2A' P1A N3A C10A 64.0(3)
N1A P1A N3A C10A -175.2(3)
N2A P1A N3A C10A 77.4(10)
C10A N3A C7A C8A -56.7(5)
P1A N3A C7A C8A 160.3(3)
C9A O4A C8A C7A -56.0(5)
N3A C7A C8A O4A 56.7(5)
C8A O4A C9A C10A 56.1(5)
O4A C9A C10A N3A -57.2(5)
C7A N3A C10A C9A 56.9(4)
P1A N3A C10A C9A -157.2(3)
